data_4108601
loop_
_publ_author_name
'Craig M. Robertson'
'Alicea A. Leitch'
'Kristina Cvrkalj'
'Daniel J. T. Myles'
'Robert W. Reed'
'Paul A. Dube'
'Richard T. Oakley'

_publ_section_title
;
 Ferromagnetic Ordering in Bisthiaselenazolyl Radicals: Variations on a
 Tetragonal Theme
;
_journal_name_full 'Journal of the American Chemical Society'
_journal_page_first 14791
_journal_page_last 14801
_journal_paper_doi 10.1021/ja8054436
_journal_volume 130
_journal_year 2008
_chemical_formula_sum 'C8 H8 N3 S2 Se2'
_chemical_formula_weight 368.21
_chemical_name_systematic
; 
 ? 
;
_space_group_IT_number 113
_symmetry_cell_setting tetragonal
_symmetry_space_group_name_Hall 'P -4 2ab'
_symmetry_space_group_name_H-M 'P -4 21 m'
_atom_sites_solution_hydrogens geom
_atom_sites_solution_primary direct
_atom_sites_solution_secondary difmap
_audit_creation_method SHELXL-97
_cell_angle_alpha 90.00
_cell_angle_beta 90.00
_cell_angle_gamma 90.00
_cell_formula_units_Z 4
_cell_length_a 16.0276(12)
_cell_length_b 16.0276(12)
_cell_length_c 4.0830(7)
_cell_measurement_reflns_used 2109
_cell_measurement_temperature 100(2)
_cell_measurement_theta_max 26.17
_cell_measurement_theta_min 2.84
_cell_volume 1048.9(2)
_computing_structure_refinement 'SHELXL-97 (Sheldrick, 1997)'
_computing_structure_solution 'SHELXS-97 (Sheldrick, 1990)'
_diffrn_ambient_temperature 100(2)
_diffrn_measured_fraction_theta_full 0.997
_diffrn_measured_fraction_theta_max 0.997
_diffrn_measurement_device_type 'CCD camera'
_diffrn_measurement_method 'omega scans'
_diffrn_radiation_monochromator graphite
_diffrn_radiation_source 'fine-focus sealed tube'
_diffrn_radiation_type MoK\a
_diffrn_radiation_wavelength 0.71073
_diffrn_reflns_av_R_equivalents 0.0653
_diffrn_reflns_av_sigmaI/netI 0.0493
_diffrn_reflns_limit_h_max 15
_diffrn_reflns_limit_h_min -19
_diffrn_reflns_limit_k_max 19
_diffrn_reflns_limit_k_min -19
_diffrn_reflns_limit_l_max 5
_diffrn_reflns_limit_l_min -5
_diffrn_reflns_number 5820
_diffrn_reflns_theta_full 26.28
_diffrn_reflns_theta_max 26.28
_diffrn_reflns_theta_min 2.84
_exptl_absorpt_coefficient_mu 7.414
_exptl_absorpt_correction_T_max 0.86
_exptl_absorpt_correction_T_min 0.21
_exptl_absorpt_correction_type empirical
_exptl_absorpt_process_details sadabs
_exptl_crystal_colour green
_exptl_crystal_density_diffrn 2.332
_exptl_crystal_description needle
_exptl_crystal_F_000 708
_exptl_crystal_size_max 0.40
_exptl_crystal_size_mid 0.04
_exptl_crystal_size_min 0.02
_refine_diff_density_max 0.863
_refine_diff_density_min -0.590
_refine_diff_density_rms 0.128
_refine_ls_abs_structure_details 'Flack H D (1983), Acta Cryst. A39, 876-881'
_refine_ls_abs_structure_Flack 0.05(2)
_refine_ls_extinction_method none
_refine_ls_goodness_of_fit_ref 1.005
_refine_ls_hydrogen_treatment constr
_refine_ls_matrix_type full
_refine_ls_number_parameters 76
_refine_ls_number_reflns 1111
_refine_ls_number_restraints 0
_refine_ls_restrained_S_all 1.005
_refine_ls_R_factor_all 0.0350
_refine_ls_R_factor_gt 0.0328
_refine_ls_shift/su_max 0.010
_refine_ls_shift/su_mean 0.002
_refine_ls_structure_factor_coef Fsqd
_refine_ls_weighting_details 'calc w=1/[\s^2^(Fo^2^)+(0.0121P)^2^+3.7348P] where P=(Fo^2^+2Fc^2^)/3'
_refine_ls_weighting_scheme calc
_refine_ls_wR_factor_gt 0.0662
_refine_ls_wR_factor_ref 0.0672
_reflns_number_gt 1053
_reflns_number_total 1111
_reflns_threshold_expression >2sigma(I)
_cod_data_source_file ja8054436_si_006.cif
_cod_data_source_block metsetlt_0m
_cod_database_code 4108601

loop_
_symmetry_equiv_pos_as_xyz
'x, y, z'
'-x, -y, z'
'y, -x, -z'
'-y, x, -z'
'-x+1/2, y+1/2, -z'
'x+1/2, -y+1/2, -z'
'-y+1/2, -x+1/2, z'
'y+1/2, x+1/2, z'

loop_
_atom_site_label
_atom_site_type_symbol
_atom_site_fract_x
_atom_site_fract_y
_atom_site_fract_z
_atom_site_U_iso_or_equiv
_atom_site_adp_type
_atom_site_occupancy
_atom_site_symmetry_multiplicity
_atom_site_calc_flag
_atom_site_refinement_flags
Se1 Se 0.39740(3) 0.44071(3) 0.26403(15) 0.01055(14) Uani 1 1 d .
S1 S 0.27250(8) 0.47072(8) 0.0430(3) 0.0111(3) Uani 1 1 d .
N1 N 0.3629(3) 0.3404(3) 0.4281(12) 0.0101(9) Uani 1 1 d .
C1 C 0.2857(3) 0.3213(3) 0.3456(12) 0.0094(12) Uani 1 1 d .
N2 N 0.2554(3) 0.2446(3) 0.4559(16) 0.0097(13) Uani 1 2 d S
C3 C 0.1520(3) 0.3480(3) 0.0651(19) 0.0100(15) Uani 1 2 d S
C2 C 0.2318(3) 0.3733(3) 0.1559(12) 0.0090(11) Uani 1 1 d .
C4 C 0.3074(3) 0.1926(3) 0.6660(19) 0.0141(18) Uani 1 2 d S
H4A H 0.3405 0.2280 0.8043 0.017 Uiso 1 1 d R
C5 C 0.3656(3) 0.1344(3) 0.476(2) 0.0156(17) Uani 1 2 d S
H5A H 0.3983 0.1017 0.6259 0.023 Uiso 1 2 d SR
H5B H 0.4020 0.1672 0.3410 0.023 Uiso 1 1 d R
C6 C 0.0957(3) 0.4043(3) -0.1259(19) 0.0166(17) Uani 1 2 d S
H6A H 0.0679 0.4321 -0.0025 0.025 Uiso 1 2 d SR
H6B H 0.1294 0.4473 -0.2730 0.025 Uiso 1 1 d R

loop_
_atom_site_aniso_label
_atom_site_aniso_U_11
_atom_site_aniso_U_22
_atom_site_aniso_U_33
_atom_site_aniso_U_23
_atom_site_aniso_U_13
_atom_site_aniso_U_12
Se1 0.0083(2) 0.0077(2) 0.0157(3) 0.0000(3) 0.0004(3) -0.00098(16)
S1 0.0080(6) 0.0068(6) 0.0185(7) 0.0026(5) -0.0016(5) -0.0007(5)
N1 0.010(2) 0.006(2) 0.014(2) 0.0015(18) 0.0014(19) -0.0011(17)
C1 0.012(3) 0.007(2) 0.010(3) -0.0005(18) 0.0025(19) 0.0004(19)
N2 0.0072(19) 0.0072(19) 0.015(3) 0.0025(18) -0.0025(18) -0.001(2)
C3 0.010(2) 0.010(2) 0.010(4) 0.000(2) 0.000(2) 0.003(3)
C2 0.012(2) 0.004(2) 0.010(3) -0.0017(18) 0.0007(19) 0.0011(19)
C4 0.011(2) 0.011(2) 0.020(5) -0.001(2) 0.001(2) 0.004(3)
C5 0.015(2) 0.015(2) 0.017(4) -0.002(2) 0.002(2) 0.005(3)
C6 0.014(2) 0.014(2) 0.021(4) 0.001(2) -0.001(2) 0.005(3)

loop_
_atom_type_symbol
_atom_type_description
_atom_type_scat_dispersion_real
_atom_type_scat_dispersion_imag
_atom_type_scat_source
C C 0.0033 0.0016 'International Tables Vol C Tables 4.2.6.8 and 6.1.1.4'
H H 0.0000 0.0000 'International Tables Vol C Tables 4.2.6.8 and 6.1.1.4'
N N 0.0061 0.0033 'International Tables Vol C Tables 4.2.6.8 and 6.1.1.4'
S S 0.1246 0.1234 'International Tables Vol C Tables 4.2.6.8 and 6.1.1.4'
Se Se -0.0929 2.2259 'International Tables Vol C Tables 4.2.6.8 and 6.1.1.4'

loop_
_geom_angle_atom_site_label_1
_geom_angle_atom_site_label_2
_geom_angle_atom_site_label_3
_geom_angle
_geom_angle_site_symmetry_1
_geom_angle_site_symmetry_3
N1 Se1 S1 93.76(15) . .
C2 S1 Se1 92.02(17) . .
C1 N1 Se1 113.3(4) . .
N1 C1 N2 116.6(5) . .
N1 C1 C2 124.8(5) . .
N2 C1 C2 118.6(5) . .
C1 N2 C1 120.5(6) 7 .
C1 N2 C4 119.6(3) 7 .
C1 N2 C4 119.6(3) . .
C2 C3 C2 117.7(7) . 7
C2 C3 C6 121.2(3) . .
C2 C3 C6 121.2(3) 7 .
C3 C2 C1 122.0(5) . .
C3 C2 S1 122.1(4) . .
C1 C2 S1 115.9(4) . .
N2 C4 C5 113.5(6) . .

loop_
_geom_bond_atom_site_label_1
_geom_bond_atom_site_label_2
_geom_bond_distance
_geom_bond_site_symmetry_2
Se1 N1 1.828(4) .
Se1 S1 2.2479(13) .
S1 C2 1.754(5) .
N1 C1 1.317(7) .
C1 N2 1.397(6) .
C1 C2 1.429(7) .
N2 C1 1.397(6) 7
N2 C4 1.458(9) .
C3 C2 1.392(6) .
C3 C2 1.392(6) 7
C3 C6 1.495(10) .
C4 C5 1.529(10) .
